data_4002659
loop_
_publ_author_name
'Wiedemann, Dennis'
'Nakhal, Suliman'
'Rahn, Johanna'
'Witt, Elena'
'Islam, Mazharul M.'
'Zander, Stefan'
'Heitjans, Paul'
'Schmidt, Harald'
'Bredow, Thomas'
'Wilkening, Martin'
'Lerch, Martin'

_publ_section_title
;
 Unravelling Ultraslow Lithium-Ion Diffusion in \g-LiAlO2: Experiments
 with Tracers, Neutrons, and Charge Carriers
;
_journal_issue 3
_journal_name_full 'Chemistry of Materials'
_journal_page_first 915
_journal_paper_doi 10.1021/acs.chemmater.5b04608
_journal_volume 28
_journal_year 2016
_chemical_absolute_configuration unk
_chemical_formula_sum 'Al Li O2'
_chemical_formula_weight 65.9
_chemical_name_common '\g-lithium aluminate'
_chemical_name_structure_type \g-LiAlO~2~
_chemical_name_systematic '\g-lithium aluminium dioxide'
_space_group_IT_number 92
_symmetry_cell_setting tetragonal
_symmetry_Int_Tables_number 92
_symmetry_space_group_name_Hall 'P 4abw 2nw'
_symmetry_space_group_name_H-M 'P 41 21 2'
_atom_sites_solution_hydrogens notdet
_atom_sites_solution_primary other
_atom_sites_solution_secondary notdet
_cell_angle_alpha 90
_cell_angle_beta 90
_cell_angle_gamma 90
_cell_formula_units_Z 4
_cell_length_a 5.15885(17)
_cell_length_b 5.15885(17)
_cell_length_c 6.2700(3)
_cell_measurement_temperature 345
_cell_volume 166.868(11)
_computing_cell_refinement 'JANA2006 (Pet\<r\'i\<cek, 2014)'
_computing_data_collection 'CARESS 6.6 (Busse et al., 2013)'
_computing_data_reduction 'BEAN 9.2 (Fromme et al., 2000)'
_computing_molecular_graphics 'Diamond 3.2 (Brandenburg, 2013)'
_computing_publication_material 'JANA2006 (Pet\<r\'i\<cek, 2014)'
_computing_structure_refinement 'JANA2006 (Pet\<r\'i\<cek, 2014)'
_computing_structure_solution 'ICSD (Bergerhoff, 1987)'
_diffrn_ambient_environment vacuum
_diffrn_ambient_temperature 345
_diffrn_detector '^3^He counter'
_diffrn_detector_details
; array of eight DENEX area detectors (active area: 300 \\times 300 mm^2^) with
oscillating radial collimator for background reduction
;
_diffrn_measurement_device 'one-circle powder diffractometer'
_diffrn_measurement_device_details
; D. M. T\"obbens, N. St\"u\&ser, K. Knorr, H. M. Mayer, G. Lampert,
Mater. Sci. Forum 2001, 378-381, 288-293
;
_diffrn_measurement_device_type FIREPOD
_diffrn_measurement_method 'profile data from area detector'
_diffrn_radiation_monochromator 'Sapphire filter, Ge (511)'
_diffrn_radiation_probe neutron
_diffrn_radiation_type neutron
_diffrn_radiation_wavelength 1.7982(1)
_diffrn_source 'nuclear reactor'
_diffrn_source_type 'BER II beamline T5'
_exptl_absorpt_coefficient_mu 0.172
_exptl_absorpt_correction_type cylinder
_exptl_absorpt_process_details
; correction for a cylindrical sample with \mR = 0.500 as
implemented in JANA2006
;
_exptl_crystal_density_diffrn 2.624
_exptl_crystal_density_method 'not measured'
_exptl_crystal_F_000 52.62
_pd_char_atten_coef_mu_calc 0.103
_pd_char_colour colourless
_pd_instr_2theta_monochr_pre 111.7
_pd_instr_beam_size_ax 90
_pd_instr_dist_mono/spec 2500
_pd_instr_dist_spec/detc 980
_pd_instr_dist_src/mono 11000
_pd_instr_geometry Debye-Scherrer
_pd_instr_location
; Fine Resolution Powder Diffractometer (FIREPOD, E9), Helmholtz-Zentrum,
Berlin (Germany)
;
_pd_instr_monochr_pre_spec 'Sapphire filter, Ge (511)'
_pd_instr_soller_eq_mono/spec 0.66667
_pd_instr_soller_eq_spec/detc 0.16667
_pd_instr_soller_eq_src/mono 0.30000
_pd_meas_2theta_range_inc 0.075
_pd_meas_2theta_range_max 141.755
_pd_meas_2theta_range_min 0.005
_pd_meas_number_of_points 1891
_pd_meas_scan_method step
_pd_proc_2theta_range_inc 0.075
_pd_proc_2theta_range_max 139.43
_pd_proc_2theta_range_min 15.005
_pd_proc_info_data_reduction
; integration of measured 2D intensities along Debye--Scherrer rings to give
1D data
;
_pd_proc_ls_background_function
; manual background (visual estimation, unrefined) interpolated by ten
Legendre polynomials
;
_pd_proc_ls_pref_orient_corr none
_pd_proc_ls_profile_function
; pseudo-Voigt profile with Thompson-Cox-Hastings approach:
G~U~ = 748(8), G~V~ = -1089.9, G~W~ = 709(8), L~X~ = 5.5(5), L~Y~ = 0,
B\'erar-Baldinozzi asymmetry correction:
A~0~ = 0.363(7), A~1~ = -0.8245
;
_pd_proc_ls_prof_R_factor 0.0311
_pd_proc_ls_prof_wR_expected 0.0285
_pd_proc_ls_prof_wR_factor 0.0396
_pd_spec_mounting 'compacted powder in tantalum can'
_pd_spec_mount_mode transmission
_pd_spec_orientation vertical
_pd_spec_shape cylinder
_pd_spec_size_axial 55
_pd_spec_size_equat 9.7
_refine_diff_density_max 0.11
_refine_diff_density_min -0.11
_refine_ls_extinction_method none
_refine_ls_goodness_of_fit_all 1.39
_refine_ls_matrix_type fullcycle
_refine_ls_number_constraints 1
_refine_ls_number_parameters 36
_refine_ls_number_restraints 0
_refine_ls_R_factor_all 0.0210
_refine_ls_R_factor_gt 0.0177
_refine_ls_R_I_factor 0.0280
_refine_ls_shift/su_max 0.0016
_refine_ls_shift/su_mean 0.0003
_refine_ls_structure_factor_coef Inet
_refine_ls_weighting_details w=1/[\s^2^(F~o~)+(0.01F~o~)^2^]
_refine_ls_weighting_scheme sigma
_refine_ls_wR_factor_all 0.0196
_refine_ls_wR_factor_gt 0.0193
_reflns_threshold_expression I>3\s(I)
_cod_data_source_file cm5b04608_si_002.cif
_cod_data_source_block lialo2-pow-72C
_cod_depositor_comments 'Adding full bibliography for 4002658--4002660.cif.'
_cod_original_cell_volume 166.868(14)
_cod_original_formula_sum 'Al1 Li1 O2'
_cod_database_code 4002659

loop_
_space_group_symop_id
_space_group_symop_operation_xyz
1 x,y,z
2 -x,-y,z+1/2
3 -y+1/2,x+1/2,z+1/4
4 y+1/2,-x+1/2,z+3/4
5 -x+1/2,y+1/2,-z+1/4
6 x+1/2,-y+1/2,-z+3/4
7 y,x,-z
8 -y,-x,-z+1/2

loop_
_atom_site_label
_atom_site_type_symbol
_atom_site_fract_x
_atom_site_fract_y
_atom_site_fract_z
_atom_site_adp_type
_atom_site_U_iso_or_equiv
_atom_site_site_symmetry_multiplicity
_atom_site_occupancy
_atom_site_calc_flag
_atom_site_refinement_flags
_atom_site_constraints
Li1 Li 0.8136(10) 0.8136(10) 0 Uani 0.0212(15) 4 1 d . .
Al1 Al 0.1739(4) 0.1739(4) 0 Uani 0.0106(8) 4 1 d T U~13~=0
O1 O 0.3369(3) 0.2903(3) 0.7726(3) Uani 0.0132(5) 8 1 d . .

loop_
_atom_site_aniso_label
_atom_site_aniso_type_symbol
_atom_site_aniso_U_11
_atom_site_aniso_U_22
_atom_site_aniso_U_33
_atom_site_aniso_U_12
_atom_site_aniso_U_13
_atom_site_aniso_U_23
Li1 Li 0.0224(19) 0.0224(19) 0.019(4) -0.003(3) 0.007(3) -0.007(3)
Al1 Al 0.0125(10) 0.0125(10) 0.0068(18) -0.0057(16) 0 0
O1 O 0.0129(8) 0.0163(8) 0.0105(8) -0.0004(7) 0.0013(7) 0.0014(9)

loop_
_atom_type_symbol
_atom_type_scat_length_neutron
_atom_type_scat_source
Al 3.449 International_Tables_Vol_C
Li -1.900 International_Tables_Vol_C
O 5.803 International_Tables_Vol_C

loop_
_geom_angle_atom_site_label_1
_geom_angle_atom_site_label_2
_geom_angle_atom_site_label_3
_geom_angle_site_symmetry_1
_geom_angle_site_symmetry_3
_geom_angle
O1 Li1 O1 2_664 3_654 110.60(15)
O1 Li1 O1 2_664 6_565 110.92(18)
O1 Li1 O1 2_664 8_665 123.2(3)
O1 Li1 O1 3_654 6_565 83.57(19)
O1 Li1 O1 3_654 8_665 110.92(18)
O1 Li1 O1 6_565 8_665 110.60(15)
O1 Al1 O1 1_554 3_544 110.67(11)
O1 Al1 O1 1_554 6_455 111.84(10)
O1 Al1 O1 1_554 7_556 109.26(13)
O1 Al1 O1 3_544 6_455 102.45(13)
O1 Al1 O1 3_544 7_556 111.84(10)
O1 Al1 O1 6_455 7_556 110.67(11)

loop_
_geom_bond_atom_site_label_1
_geom_bond_atom_site_label_2
_geom_bond_site_symmetry_2
_geom_bond_distance
Li1 O1 2_664 1.952(3)
Li1 O1 3_654 2.052(5)
Li1 O1 6_565 2.052(5)
Li1 O1 8_665 1.952(3)
Al1 O1 1_554 1.761(2)
Al1 O1 3_544 1.754(2)
Al1 O1 6_455 1.754(2)
Al1 O1 7_556 1.761(2)
